data_7127746
loop_
_publ_author_name
'Wu, Ting'
'Jiang, Shenlong'
'Samanta, Pabitra Narayan'
'Xie, Yangbin'
'Li, Jipeng'
'Wang, Xiaoling'
'Devashis, Majumdar'
'Gu, Xiangwei'
'Wang, Yusong'
'Huang, Wei'
'Zhang, Qun'
'Leszczynski, Jerzy'
'Wu, Dayu'

_publ_section_title
;
 Negative thermal quenching of photoluminescence in a copper-organic
 framework emitter.
;
_journal_issue 80
_journal_name_full 'Chemical communications (Cambridge, England)'
_journal_page_first 12057
_journal_page_last 12060
_journal_paper_doi 10.1039/d0cc04788k
_journal_volume 56
_journal_year 2020
_chemical_formula_sum 'C5 H6 Cu2 I2 N2'
_chemical_formula_weight 475.00
_space_group_crystal_system monoclinic
_space_group_IT_number 14
_space_group_name_Hall '-P 2yn'
_space_group_name_H-M_alt 'P 1 21/n 1'
_atom_sites_solution_hydrogens geom
_audit_creation_method SHELXL-2014/6
_audit_update_record
;
2020-05-09 deposited with the CCDC.	2020-09-09 downloaded from the CCDC.
;
_cell_angle_alpha 90
_cell_angle_beta 90.490(5)
_cell_angle_gamma 90
_cell_formula_units_Z 4
_cell_length_a 11.5363(6)
_cell_length_b 4.2584(2)
_cell_length_c 19.6624(12)
_cell_measurement_reflns_used 3541
_cell_measurement_temperature 260(2)
_cell_measurement_theta_max 30.1610
_cell_measurement_theta_min 2.0580
_cell_volume 965.90(9)
_computing_cell_refinement 'Bruker XSCANS'
_computing_data_collection 'Bruker XSCANS'
_computing_data_reduction 'Bruker SHELXTL'
_computing_molecular_graphics 'Bruker SHELXTL'
_computing_publication_material 'Bruker SHELXTL'
_computing_structure_refinement 'SHELXL-2014/6 (Sheldrick, 2014)'
_computing_structure_solution 'Bruker SHELXTL'
_diffrn_ambient_temperature 260(2)
_diffrn_measured_fraction_theta_full 0.939
_diffrn_measured_fraction_theta_max 0.967
_diffrn_measurement_device_type HyPix
_diffrn_radiation_type MoK\a
_diffrn_radiation_wavelength 0.71073
_diffrn_reflns_av_R_equivalents 0.0974
_diffrn_reflns_av_unetI/netI 0.0682
_diffrn_reflns_Laue_measured_fraction_full 0.939
_diffrn_reflns_Laue_measured_fraction_max 0.967
_diffrn_reflns_limit_h_max 13
_diffrn_reflns_limit_h_min -13
_diffrn_reflns_limit_k_max 4
_diffrn_reflns_limit_k_min -5
_diffrn_reflns_limit_l_max 22
_diffrn_reflns_limit_l_min -23
_diffrn_reflns_number 4734
_diffrn_reflns_point_group_measured_fraction_full 0.939
_diffrn_reflns_point_group_measured_fraction_max 0.967
_diffrn_reflns_theta_full 25.242
_diffrn_reflns_theta_max 24.999
_diffrn_reflns_theta_min 2.039
_diffrn_source 'Rotating-anode X-ray tube'
_exptl_absorpt_coefficient_mu 10.734
_exptl_absorpt_correction_T_max 1.00000
_exptl_absorpt_correction_T_min 0.05500
_exptl_absorpt_correction_type multi-scan
_exptl_absorpt_process_details
;
CrysAlisPro 1.171.40.14a (Rigaku Oxford Diffraction, 2018)
Empirical absorption correction using spherical harmonics,
 implemented in SCALE3 ABSPACK scaling algorithm.
;
_exptl_crystal_colour brown
_exptl_crystal_density_diffrn 3.266
_exptl_crystal_description needle
_exptl_crystal_F_000 856
_exptl_crystal_size_max 0.32
_exptl_crystal_size_mid 0.15
_exptl_crystal_size_min 0.12
_refine_diff_density_max 2.083
_refine_diff_density_min -4.778
_refine_diff_density_rms 0.586
_refine_ls_extinction_method none
_refine_ls_goodness_of_fit_ref 1.014
_refine_ls_hydrogen_treatment constr
_refine_ls_matrix_type full
_refine_ls_number_parameters 100
_refine_ls_number_reflns 1635
_refine_ls_number_restraints 0
_refine_ls_restrained_S_all 1.014
_refine_ls_R_factor_all 0.0968
_refine_ls_R_factor_gt 0.0828
_refine_ls_shift/su_max 0.000
_refine_ls_shift/su_mean 0.000
_refine_ls_structure_factor_coef Fsqd
_refine_ls_weighting_details 'w=1/[\s^2^(Fo^2^)+(0.2000P)^2^] where P=(Fo^2^+2Fc^2^)/3'
_refine_ls_weighting_scheme calc
_refine_ls_wR_factor_gt 0.2266
_refine_ls_wR_factor_ref 0.2506
_reflns_Friedel_coverage 0.000
_reflns_number_gt 1290
_reflns_number_total 1635
_reflns_threshold_expression 'I > 2\s(I)'
_cod_data_source_file d0cc04788k4.cif
_cod_data_source_block 260K
_cod_original_sg_symbol_H-M 'P 21/n'
_cod_database_code 7127746
_shelx_space_group_comment
;
The symmetry employed for this shelxl refinement is uniquely defined
by the following loop, which should always be used as a source of
symmetry information in preference to the above space-group names.
They are only intended as comments.
;
_shelxl_version_number 2014/6

loop_
_space_group_symop_operation_xyz
'x, y, z'
'-x+1/2, y+1/2, -z+1/2'
'-x, -y, -z'
'x-1/2, -y-1/2, z-1/2'

loop_
_atom_site_label
_atom_site_type_symbol
_atom_site_fract_x
_atom_site_fract_y
_atom_site_fract_z
_atom_site_U_iso_or_equiv
_atom_site_adp_type
_atom_site_occupancy
_atom_site_site_symmetry_order
_atom_site_calc_flag
_atom_site_refinement_flags_posn
_atom_site_refinement_flags_adp
_atom_site_refinement_flags_occupancy
_atom_site_disorder_assembly
_atom_site_disorder_group
I1 I 0.13803(7) 0.36349(15) 0.07930(4) 0.0364(5) Uani 1 1 d . . . . .
I2 I 0.09064(7) 0.86641(15) 0.27511(4) 0.0334(5) Uani 1 1 d . . . . .
Cu1 Cu 0.04311(15) 0.8529(3) 0.13753(11) 0.0493(6) Uani 1 1 d . . . . .
Cu2 Cu 0.17621(19) 0.3663(4) 0.20925(11) 0.0576(7) Uani 1 1 d . . . . .
C1 C -0.1822(11) 1.079(3) 0.0846(6) 0.038(3) Uani 1 1 d . . . . .
H1A H -0.1455 1.1957 0.0510 0.046 Uiso 1 1 calc R U . . .
C2 C -0.2162(9) 0.780(3) 0.1689(6) 0.037(2) Uani 1 1 d . . . . .
H2A H -0.2041 0.6467 0.2057 0.044 Uiso 1 1 calc R U . . .
C3 C -0.3204(11) 0.876(2) 0.1470(8) 0.042(3) Uani 1 1 d . . . . .
H3A H -0.3924 0.8229 0.1646 0.051 Uiso 1 1 calc R U . . .
C4 C -0.3853(9) 1.234(3) 0.0507(6) 0.038(3) Uani 1 1 d . . . . .
H4A H -0.3476 1.4048 0.0267 0.046 Uiso 1 1 calc R U . . .
H4B H -0.4434 1.3249 0.0801 0.046 Uiso 1 1 calc R U . . .
C5 C -0.4439(10) 1.023(3) -0.0002(7) 0.042(3) Uani 1 1 d . . . . .
H5A H -0.3993 0.9232 -0.0329 0.051 Uiso 1 1 calc R U . . .
N1 N -0.1282(9) 0.907(2) 0.1295(6) 0.035(2) Uani 1 1 d . . . . .
N2 N -0.2979(7) 1.068(2) 0.0930(5) 0.032(2) Uani 1 1 d . . . . .

loop_
_atom_site_aniso_label
_atom_site_aniso_U_11
_atom_site_aniso_U_22
_atom_site_aniso_U_33
_atom_site_aniso_U_23
_atom_site_aniso_U_13
_atom_site_aniso_U_12
I1 0.0393(7) 0.0308(7) 0.0392(7) 0.0027(2) 0.0113(5) 0.0025(2)
I2 0.0299(6) 0.0315(7) 0.0389(7) 0.0007(2) 0.0102(4) 0.0011(2)
Cu1 0.0300(10) 0.0507(12) 0.0673(14) 0.0054(7) 0.0051(9) 0.0080(6)
Cu2 0.0550(13) 0.0647(13) 0.0531(13) 0.0006(7) 0.0117(10) 0.0020(7)
C1 0.034(6) 0.034(6) 0.047(7) 0.000(5) 0.008(6) -0.008(4)
C2 0.032(6) 0.040(6) 0.040(6) 0.002(5) 0.016(5) -0.009(5)
C3 0.024(6) 0.048(8) 0.056(8) -0.002(5) 0.015(6) -0.011(4)
C4 0.026(5) 0.025(5) 0.065(8) -0.005(5) -0.009(5) 0.005(4)
C5 0.042(6) 0.029(6) 0.056(8) 0.005(5) 0.007(6) 0.013(5)
N1 0.026(5) 0.035(5) 0.045(6) -0.002(4) 0.003(5) 0.001(3)
N2 0.017(4) 0.034(4) 0.045(6) 0.000(4) -0.003(4) 0.002(3)

loop_
_atom_type_symbol
_atom_type_description
_atom_type_scat_dispersion_real
_atom_type_scat_dispersion_imag
_atom_type_scat_source
C C 0.0033 0.0016 'International Tables Vol C Tables 4.2.6.8 and 6.1.1.4'
H H 0.0000 0.0000 'International Tables Vol C Tables 4.2.6.8 and 6.1.1.4'
N N 0.0061 0.0033 'International Tables Vol C Tables 4.2.6.8 and 6.1.1.4'
Cu Cu 0.3201 1.2651 'International Tables Vol C Tables 4.2.6.8 and 6.1.1.4'
I I -0.4742 1.8119 'International Tables Vol C Tables 4.2.6.8 and 6.1.1.4'

loop_
_geom_angle_atom_site_label_1
_geom_angle_atom_site_label_2
_geom_angle_atom_site_label_3
_geom_angle
_geom_angle_site_symmetry_1
_geom_angle_site_symmetry_3
_geom_angle_publ_flag
Cu2 I1 Cu1 68.50(6) . . ?
Cu2 I1 Cu1 69.56(6) . 1_545 ?
Cu1 I1 Cu1 106.45(6) . 1_545 ?
Cu2 I2 Cu2 104.96(7) 1_565 . ?
Cu2 I2 Cu2 71.67(7) 1_565 2 ?
Cu2 I2 Cu2 71.66(6) . 2 ?
Cu2 I2 Cu1 67.29(6) 1_565 . ?
Cu2 I2 Cu1 65.23(6) . . ?
Cu2 I2 Cu1 107.52(6) 2 . ?
N1 Cu1 I1 118.3(3) . . ?
N1 Cu1 I1 106.2(3) . 1_565 ?
I1 Cu1 I1 106.45(6) . 1_565 ?
N1 Cu1 I2 105.3(3) . . ?
I1 Cu1 I2 111.39(6) . . ?
I1 Cu1 I2 108.79(6) 1_565 . ?
N1 Cu1 Cu2 129.3(3) . . ?
I1 Cu1 Cu2 55.21(5) . . ?
I1 Cu1 Cu2 124.15(8) 1_565 . ?
I2 Cu1 Cu2 56.21(6) . . ?
N1 Cu1 Cu2 117.0(3) . 1_565 ?
I1 Cu1 Cu2 124.59(8) . 1_565 ?
I1 Cu1 Cu2 53.58(5) 1_565 1_565 ?
I2 Cu1 Cu2 55.22(6) . 1_565 ?
Cu2 Cu1 Cu2 91.43(10) . 1_565 ?
I1 Cu2 I2 114.34(7) . 1_545 ?
I1 Cu2 I2 114.81(7) . . ?
I2 Cu2 I2 104.96(7) 1_545 . ?
I1 Cu2 I2 105.84(7) . 2_545 ?
I2 Cu2 I2 108.34(7) 1_545 2_545 ?
I2 Cu2 I2 108.33(7) . 2_545 ?
I1 Cu2 Cu1 56.28(6) . . ?
I2 Cu2 Cu1 126.80(9) 1_545 . ?
I2 Cu2 Cu1 58.56(5) . . ?
I2 Cu2 Cu1 124.79(7) 2_545 . ?
I1 Cu2 Cu1 56.86(6) . 1_545 ?
I2 Cu2 Cu1 57.49(5) 1_545 1_545 ?
I2 Cu2 Cu1 127.80(9) . 1_545 ?
I2 Cu2 Cu1 123.73(7) 2_545 1_545 ?
Cu1 Cu2 Cu1 91.43(10) . 1_545 ?
N1 C1 N2 111.3(10) . . ?
N1 C1 H1A 124.3 . . ?
N2 C1 H1A 124.3 . . ?
C3 C2 N1 111.2(11) . . ?
C3 C2 H2A 124.4 . . ?
N1 C2 H2A 124.4 . . ?
C2 C3 N2 104.8(9) . . ?
C2 C3 H3A 127.6 . . ?
N2 C3 H3A 127.6 . . ?
N2 C4 C5 112.8(9) . . ?
N2 C4 H4A 109.0 . . ?
C5 C4 H4A 109.0 . . ?
N2 C4 H4B 109.0 . . ?
C5 C4 H4B 109.0 . . ?
H4A C4 H4B 107.8 . . ?
C5 C5 C4 121.8(14) 3_475 . ?
C5 C5 H5A 119.1 3_475 . ?
C4 C5 H5A 119.1 . . ?
C1 N1 C2 104.4(10) . . ?
C1 N1 Cu1 125.8(8) . . ?
C2 N1 Cu1 129.7(9) . . ?
C1 N2 C3 108.2(10) . . ?
C1 N2 C4 125.6(9) . . ?
C3 N2 C4 126.2(9) . . ?

loop_
_geom_bond_atom_site_label_1
_geom_bond_atom_site_label_2
_geom_bond_distance
_geom_bond_site_symmetry_2
_geom_bond_publ_flag
I1 Cu2 2.589(2) . ?
I1 Cu1 2.6220(16) . ?
I1 Cu1 2.6941(16) 1_545 ?
I2 Cu2 2.6843(17) 1_565 ?
I2 Cu2 2.6848(17) . ?
I2 Cu2 2.705(3) 2 ?
I2 Cu1 2.756(2) . ?
Cu1 N1 1.994(10) . ?
Cu1 I1 2.6940(16) 1_565 ?
Cu1 Cu2 2.933(3) . ?
Cu1 Cu2 3.015(3) 1_565 ?
Cu2 I2 2.6843(17) 1_545 ?
Cu2 I2 2.705(3) 2_545 ?
Cu2 Cu1 3.015(3) 1_545 ?
C1 N1 1.304(16) . ?
C1 N2 1.348(14) . ?
C1 H1A 0.9300 . ?
C2 C3 1.337(19) . ?
C2 N1 1.390(14) . ?
C2 H2A 0.9300 . ?
C3 N2 1.367(15) . ?
C3 H3A 0.9300 . ?
C4 N2 1.482(14) . ?
C4 C5 1.500(18) . ?
C4 H4A 0.9700 . ?
C4 H4B 0.9700 . ?
C5 C5 1.31(2) 3_475 ?
C5 H5A 0.9300 . ?
